data_4302002
loop_
_publ_author_name
'Ai-Xin Zhu'
'Jian-Bin Lin'
'Jie-Peng Zhang'
'Xiao-Ming Chen'

_publ_section_title
;
Isomeric Zinc(II) Triazolate Frameworks with 3-Connected Networks:
Syntheses, Structures, and Sorption Properties
;
_journal_name_full 'Inorganic Chemistry'
_journal_page_first 3882
_journal_page_last 3889
_journal_paper_doi 10.1021/ic802446m
_journal_volume 48
_journal_year 2009
_chemical_formula_sum 'C5.33 H7 N3.17 O2.25 Zn'
_chemical_formula_weight 216.84
_chemical_name_systematic
; 
 ? 
;
_space_group_IT_number 148
_symmetry_cell_setting trigonal
_symmetry_space_group_name_Hall '-R 3'
_symmetry_space_group_name_H-M 'R -3 :H'
_atom_sites_solution_hydrogens geom
_atom_sites_solution_primary direct
_atom_sites_solution_secondary difmap
_audit_creation_method SHELXL-97
_cell_angle_alpha 90.00
_cell_angle_beta 90.00
_cell_angle_gamma 120.00
_cell_formula_units_Z 18
_cell_length_a 20.2484(16)
_cell_length_b 20.2484(16)
_cell_length_c 11.3469(17)
_cell_measurement_temperature 293(2)
_cell_volume 4028.9(8)
_computing_cell_refinement 'SAINT-PLUS, Ver. 6.0, 1997'
_computing_data_collection 'SMART, 1998.'
_computing_data_reduction 'SAINT-PLUS, Ver. 6.0, 1997'
_computing_molecular_graphics 'XP, Ver. 6.10, Bruker AXS Inc., 2000.'
_computing_publication_material 'SHELXTL-Bruker AXS Inc., 1998.'
_computing_structure_refinement 'SHELXL-97 (Sheldrick, 1997)'
_computing_structure_solution 'SHELXS-97 (Sheldrick, 1990)'
_diffrn_ambient_temperature 293(2)
_diffrn_measured_fraction_theta_full 0.966
_diffrn_measured_fraction_theta_max 0.966
_diffrn_measurement_device_type 'Bruker Apex CCD'
_diffrn_measurement_method '\w scan'
_diffrn_radiation_monochromator graphite
_diffrn_radiation_source 'fine-focus sealed tube'
_diffrn_radiation_type MoK\a
_diffrn_radiation_wavelength 0.71073
_diffrn_reflns_av_R_equivalents 0.0502
_diffrn_reflns_av_sigmaI/netI 0.0540
_diffrn_reflns_limit_h_max 25
_diffrn_reflns_limit_h_min -25
_diffrn_reflns_limit_k_max 23
_diffrn_reflns_limit_k_min -25
_diffrn_reflns_limit_l_max 14
_diffrn_reflns_limit_l_min -13
_diffrn_reflns_number 6867
_diffrn_reflns_theta_full 27.00
_diffrn_reflns_theta_max 27.00
_diffrn_reflns_theta_min 2.01
_exptl_absorpt_coefficient_mu 2.708
_exptl_absorpt_correction_T_max 0.5073
_exptl_absorpt_correction_T_min 0.4508
_exptl_absorpt_correction_type multi-scan
_exptl_absorpt_process_details 'SADABS (Bruker, 2002)'
_exptl_crystal_colour colorless
_exptl_crystal_density_diffrn 1.609
_exptl_crystal_density_method 'not measured'
_exptl_crystal_description block
_exptl_crystal_F_000 1965
_exptl_crystal_size_max 0.35
_exptl_crystal_size_mid 0.30
_exptl_crystal_size_min 0.29
_refine_diff_density_max 0.684
_refine_diff_density_min -0.552
_refine_diff_density_rms 0.134
_refine_ls_extinction_method none
_refine_ls_goodness_of_fit_ref 1.110
_refine_ls_hydrogen_treatment constr
_refine_ls_matrix_type full
_refine_ls_number_parameters 140
_refine_ls_number_reflns 1896
_refine_ls_number_restraints 64
_refine_ls_restrained_S_all 1.113
_refine_ls_R_factor_all 0.0785
_refine_ls_R_factor_gt 0.0606
_refine_ls_shift/su_max 0.000
_refine_ls_shift/su_mean 0.000
_refine_ls_structure_factor_coef Fsqd
_refine_ls_weighting_details 'calc w=1/[\s^2^(Fo^2^)+(0.0712P)^2^+18.6690P] where P=(Fo^2^+2Fc^2^)/3'
_refine_ls_weighting_scheme calc
_refine_ls_wR_factor_gt 0.1420
_refine_ls_wR_factor_ref 0.1514
_reflns_number_gt 1521
_reflns_number_total 1896
_reflns_threshold_expression >2sigma(I)
_cod_data_source_file ic802446m_si_002_2.cif
_cod_data_source_block 1b
_cod_depositor_comments
;
The following automatic conversions were performed:
'_exptl_absorpt_correction_type' value 'Multi-scan' changed to
'multi-scan' according to
'/home/saulius/struct/CIF-dictionaries/cif_core.dic' dictionary named
'cif_core.dic' version 2.4.1 from 2010-06-29.

Automatic conversion script
Id: cif_fix_enum 1527 2010-12-29 10:47:43Z saulius 
;
_cod_original_sg_symbol_H-M 'R -3'
_cod_database_code 4302002

loop_
_symmetry_equiv_pos_as_xyz
'x, y, z'
'-y, x-y, z'
'-x+y, -x, z'
'x+2/3, y+1/3, z+1/3'
'-y+2/3, x-y+1/3, z+1/3'
'-x+y+2/3, -x+1/3, z+1/3'
'x+1/3, y+2/3, z+2/3'
'-y+1/3, x-y+2/3, z+2/3'
'-x+y+1/3, -x+2/3, z+2/3'
'-x, -y, -z'
'y, -x+y, -z'
'x-y, x, -z'
'-x+2/3, -y+1/3, -z+1/3'
'y+2/3, -x+y+1/3, -z+1/3'
'x-y+2/3, x+1/3, -z+1/3'
'-x+1/3, -y+2/3, -z+2/3'
'y+1/3, -x+y+2/3, -z+2/3'
'x-y+1/3, x+2/3, -z+2/3'

loop_
_atom_site_label
_atom_site_type_symbol
_atom_site_fract_x
_atom_site_fract_y
_atom_site_fract_z
_atom_site_U_iso_or_equiv
_atom_site_adp_type
_atom_site_occupancy
_atom_site_symmetry_multiplicity
_atom_site_calc_flag
_atom_site_refinement_flags
_atom_site_disorder_assembly
_atom_site_disorder_group
Zn1 Zn 0.53249(3) 0.52975(3) 0.15512(5) 0.0309(3) Uani 1 1 d . . .
N1 N 0.6008(2) 0.5519(2) 0.0137(4) 0.0310(10) Uani 1 1 d . A .
N2 N 0.5761(2) 0.5229(2) -0.0981(4) 0.0325(10) Uani 1 1 d . . .
N3 N 0.7010(2) 0.5962(3) -0.1039(4) 0.0322(10) Uani 1 1 d . . .
C1 C 0.6356(4) 0.5322(5) -0.2916(6) 0.064(2) Uani 1 1 d . . .
H1A H 0.5841 0.4977 -0.3156 0.096 Uiso 1 1 calc R A .
H1B H 0.6664 0.5092 -0.3049 0.096 Uiso 1 1 calc R . .
H1C H 0.6555 0.5785 -0.3365 0.096 Uiso 1 1 calc R . .
C2 C 0.6369(3) 0.5498(3) -0.1646(5) 0.0338(12) Uani 1 1 d . A .
C3 C 0.6755(3) 0.5947(3) 0.0072(4) 0.0326(12) Uani 1 1 d . A .
C4 C 0.7241(4) 0.6351(5) 0.1103(5) 0.061(2) Uani 1 1 d . . .
H4A H 0.6925 0.6252 0.1786 0.091 Uiso 1 1 calc R A .
H4B H 0.7518 0.6889 0.0950 0.091 Uiso 1 1 calc R . .
H4C H 0.7593 0.6173 0.1240 0.091 Uiso 1 1 calc R . .
O1 O 0.5272(16) 0.4650(14) 0.283(2) 0.080(6) Uani 0.50(3) 1 d PU A 1
O2 O 0.5591(18) 0.4012(13) 0.1741(18) 0.143(10) Uani 0.50(3) 1 d PU A 1
C5 C 0.5425(7) 0.4190(6) 0.2726(7) 0.083(3) Uani 0.50(3) 1 d PU A 1
H5A H 0.5431 0.3927 0.3395 0.099 Uiso 0.50(3) 1 calc PR A 1
O1' O 0.5649(14) 0.4851(11) 0.2771(19) 0.070(6) Uani 0.50(3) 1 d PU A 2
O2' O 0.4952(18) 0.3773(12) 0.2010(19) 0.146(11) Uani 0.50(3) 1 d PU A 2
C5' C 0.5425(7) 0.4190(6) 0.2726(7) 0.083(3) Uani 0.50(3) 1 d PU A 2
H5'A H 0.5618 0.3979 0.3258 0.099 Uiso 0.50(3) 1 calc PR A 2
C6 C 0.681(4) 0.4107(13) 0.070(5) 0.20(2) Uani 0.33 1 d PDU . .
N4 N 0.6667 0.3333 0.047(5) 0.219(18) Uani 0.50 3 d SPDU . .
O1W O 0.661(3) 0.410(3) -0.038(5) 0.180(17) Uani 0.25 1 d PU . .

loop_
_atom_site_aniso_label
_atom_site_aniso_U_11
_atom_site_aniso_U_22
_atom_site_aniso_U_33
_atom_site_aniso_U_23
_atom_site_aniso_U_13
_atom_site_aniso_U_12
Zn1 0.0304(4) 0.0270(4) 0.0264(4) -0.0034(2) 0.0042(2) 0.0078(3)
N1 0.030(2) 0.034(2) 0.024(2) -0.0024(18) 0.0058(18) 0.012(2)
N2 0.025(2) 0.031(2) 0.031(2) -0.0052(19) 0.0023(18) 0.0059(19)
N3 0.029(2) 0.039(3) 0.027(2) 0.0008(19) 0.0053(18) 0.015(2)
C1 0.044(4) 0.081(5) 0.040(4) -0.023(4) 0.009(3) 0.011(4)
C2 0.033(3) 0.036(3) 0.026(3) -0.001(2) 0.007(2) 0.012(2)
C3 0.032(3) 0.036(3) 0.026(3) 0.002(2) 0.000(2) 0.015(2)
C4 0.033(3) 0.093(6) 0.031(3) -0.009(3) 0.000(3) 0.012(4)
O1 0.123(15) 0.067(11) 0.070(9) 0.019(8) 0.026(11) 0.063(11)
O2 0.174(14) 0.138(12) 0.141(13) -0.001(8) 0.016(8) 0.097(9)
C5 0.135(9) 0.074(6) 0.047(5) -0.013(4) -0.024(5) 0.058(7)
O1' 0.099(12) 0.053(9) 0.059(9) -0.001(6) -0.027(9) 0.038(9)
O2' 0.161(15) 0.122(12) 0.143(13) 0.003(8) -0.042(8) 0.061(9)
C5' 0.135(9) 0.074(6) 0.047(5) -0.013(4) -0.024(5) 0.058(7)
C6 0.19(3) 0.21(3) 0.20(3) -0.004(10) 0.011(10) 0.101(15)
N4 0.205(18) 0.205(18) 0.25(3) 0.000 0.000 0.103(9)
O1W 0.16(2) 0.18(2) 0.20(2) 0.003(17) -0.003(17) 0.090(17)

loop_
_atom_type_symbol
_atom_type_description
_atom_type_scat_dispersion_real
_atom_type_scat_dispersion_imag
_atom_type_scat_source
C C 0.0033 0.0016 'International Tables Vol C Tables 4.2.6.8 and 6.1.1.4'
H H 0.0000 0.0000 'International Tables Vol C Tables 4.2.6.8 and 6.1.1.4'
N N 0.0061 0.0033 'International Tables Vol C Tables 4.2.6.8 and 6.1.1.4'
O O 0.0106 0.0060 'International Tables Vol C Tables 4.2.6.8 and 6.1.1.4'
Zn Zn 0.2839 1.4301 'International Tables Vol C Tables 4.2.6.8 and 6.1.1.4'

loop_
_geom_angle_atom_site_label_1
_geom_angle_atom_site_label_2
_geom_angle_atom_site_label_3
_geom_angle
_geom_angle_site_symmetry_1
_geom_angle_site_symmetry_3
_geom_angle_publ_flag
O1 Zn1 O1' 19.8(7) . . ?
O1 Zn1 N2 102.0(9) . 10_665 ?
O1' Zn1 N2 121.1(7) . 10_665 ?
O1 Zn1 N1 123.4(7) . . ?
O1' Zn1 N1 108.6(8) . . ?
N2 Zn1 N1 107.96(17) 10_665 . ?
O1 Zn1 N3 105.7(7) . 6_565 ?
O1' Zn1 N3 100.7(6) . 6_565 ?
N2 Zn1 N3 111.02(18) 10_665 6_565 ?
N1 Zn1 N3 106.51(18) . 6_565 ?
C3 N1 N2 106.3(4) . . ?
C3 N1 Zn1 128.7(4) . . ?
N2 N1 Zn1 125.0(3) . . ?
C2 N2 N1 106.7(4) . . ?
C2 N2 Zn1 125.9(4) . 10_665 ?
N1 N2 Zn1 126.0(3) . 10_665 ?
C2 N3 C3 103.6(4) . . ?
C2 N3 Zn1 124.8(3) . 8_654 ?
C3 N3 Zn1 129.8(4) . 8_654 ?
N2 C2 N3 111.9(5) . . ?
N2 C2 C1 124.2(5) . . ?
N3 C2 C1 124.0(5) . . ?
N1 C3 N3 111.5(5) . . ?
N1 C3 C4 123.1(5) . . ?
N3 C3 C4 125.5(5) . . ?
C5 O1 Zn1 122.7(16) . . ?
O1 C5 O2 123.2(16) . . ?
C6 N4 C6 117(2) 3_665 2_655 ?
C6 N4 C6 117(2) 3_665 . ?
C6 N4 C6 117(2) 2_655 . ?
C6 N4 O1W 43(3) 3_665 3_665 ?
C6 N4 O1W 132(4) 2_655 3_665 ?
C6 N4 O1W 109(3) . 3_665 ?
C6 N4 O1W 109(3) 3_665 2_655 ?
C6 N4 O1W 43(3) 2_655 2_655 ?
C6 N4 O1W 132(4) . 2_655 ?
O1W N4 O1W 96(3) 3_665 2_655 ?

loop_
_geom_bond_atom_site_label_1
_geom_bond_atom_site_label_2
_geom_bond_distance
_geom_bond_site_symmetry_2
_geom_bond_publ_flag
Zn1 O1 1.92(2) . ?
Zn1 O1' 1.937(19) . ?
Zn1 N2 2.012(4) 10_665 ?
Zn1 N1 2.017(4) . ?
Zn1 N3 2.035(4) 6_565 ?
N1 C3 1.317(7) . ?
N1 N2 1.382(6) . ?
N2 C2 1.307(6) . ?
N2 Zn1 2.012(4) 10_665 ?
N3 C2 1.351(7) . ?
N3 C3 1.357(7) . ?
N3 Zn1 2.035(4) 8_654 ?
C1 C2 1.481(8) . ?
C3 C4 1.483(8) . ?
O1 C5 1.13(2) . ?
O2 C5 1.27(2) . ?
C6 N4 1.466(18) . ?
N4 C6 1.466(18) 3_665 ?
N4 C6 1.466(18) 2_655 ?
N4 O1W 1.88(6) 3_665 ?
N4 O1W 1.88(6) 2_655 ?

loop_
_geom_torsion_atom_site_label_1
_geom_torsion_atom_site_label_2
_geom_torsion_atom_site_label_3
_geom_torsion_atom_site_label_4
_geom_torsion
_geom_torsion_site_symmetry_1
_geom_torsion_site_symmetry_2
_geom_torsion_site_symmetry_3
_geom_torsion_site_symmetry_4
_geom_torsion_publ_flag
O1 Zn1 N1 C3 -72.1(11) . . . . ?
O1' Zn1 N1 C3 -57.5(8) . . . . ?
N2 Zn1 N1 C3 169.5(5) 10_665 . . . ?
N3 Zn1 N1 C3 50.2(5) 6_565 . . . ?
O1 Zn1 N1 N2 107.2(11) . . . . ?
O1' Zn1 N1 N2 121.9(7) . . . . ?
N2 Zn1 N1 N2 -11.2(5) 10_665 . . . ?
N3 Zn1 N1 N2 -130.5(4) 6_565 . . . ?
C3 N1 N2 C2 -0.1(6) . . . . ?
Zn1 N1 N2 C2 -179.6(4) . . . . ?
C3 N1 N2 Zn1 -167.4(4) . . . 10_665 ?
Zn1 N1 N2 Zn1 13.2(6) . . . 10_665 ?
N1 N2 C2 N3 -0.9(6) . . . . ?
Zn1 N2 C2 N3 166.4(4) 10_665 . . . ?
N1 N2 C2 C1 179.7(6) . . . . ?
Zn1 N2 C2 C1 -13.0(9) 10_665 . . . ?
C3 N3 C2 N2 1.4(6) . . . . ?
Zn1 N3 C2 N2 -164.7(4) 8_654 . . . ?
C3 N3 C2 C1 -179.1(6) . . . . ?
Zn1 N3 C2 C1 14.8(9) 8_654 . . . ?
N2 N1 C3 N3 1.0(6) . . . . ?
Zn1 N1 C3 N3 -179.5(4) . . . . ?
N2 N1 C3 C4 -178.7(6) . . . . ?
Zn1 N1 C3 C4 0.7(9) . . . . ?
C2 N3 C3 N1 -1.5(6) . . . . ?
Zn1 N3 C3 N1 163.7(4) 8_654 . . . ?
C2 N3 C3 C4 178.2(6) . . . . ?
Zn1 N3 C3 C4 -16.6(9) 8_654 . . . ?
O1' Zn1 O1 C5 -69(3) . . . . ?
N2 Zn1 O1 C5 97(3) 10_665 . . . ?
N1 Zn1 O1 C5 -24(3) . . . . ?
N3 Zn1 O1 C5 -147(2) 6_565 . . . ?
Zn1 O1 C5 O2 -6(3) . . . . ?
